data_1546254
loop_
_publ_author_name
'Shaw, Paul Anthony'
'Clarkson, Guy James'
'Rourke, Jonathan P.'

_publ_section_title
;
 Reversible C-C bond formation at a triply cyclometallated platinum(IV)
 centre
;
_journal_name_full 'Chem. Sci.'
_journal_paper_doi 10.1039/C7SC01361B
_journal_year 2017
_chemical_formula_moiety '3(C H Cl3), C39 H31 Cl F2 N O P Pt'
_chemical_formula_sum 'C42 H34 Cl10 F2 N O P Pt'
_chemical_formula_weight 1187.26
_space_group_crystal_system monoclinic
_space_group_IT_number 15
_space_group_name_Hall '-I 2ya'
_space_group_name_H-M_alt 'I 1 2/a 1'
_symmetry_space_group_name_Hall '-I 2ya'
_symmetry_space_group_name_H-M 'I 1 2/a 1'
_atom_sites_solution_hydrogens geom
_atom_sites_solution_primary direct
_audit_creation_date 2016-10-17
_audit_creation_method
;
Olex2 1.2
(compiled 2016.09.09 svn.r3337 for OlexSys, GUI svn.r5227)
;
_audit_update_record
;
2017-03-27 deposited with the CCDC.
2017-06-05 downloaded from the CCDC.
;
_cell_angle_alpha 90
_cell_angle_beta 103.1991(19)
_cell_angle_gamma 90
_cell_formula_units_Z 8
_cell_length_a 23.6952(4)
_cell_length_b 14.2502(3)
_cell_length_c 27.6824(5)
_cell_measurement_reflns_used 19047
_cell_measurement_temperature 100(2)
_cell_measurement_theta_max 30.6650
_cell_measurement_theta_min 2.9150
_cell_volume 9100.3(3)
_computing_cell_refinement 'CrysAlisPro 1.171.38.43f (Rigaku OD, 2015)'
_computing_data_collection 'CrysAlisPro 1.171.38.43f (Rigaku OD, 2015)'
_computing_data_reduction 'CrysAlisPro 1.171.38.43f (Rigaku OD, 2015)'
_computing_molecular_graphics 'Olex2 (Dolomanov et al., 2009)'
_computing_publication_material 'Olex2 (Dolomanov et al., 2009)'
_computing_structure_refinement 'ShelXL (Sheldrick, 2015)'
_computing_structure_solution 'ShelXS (Sheldrick, 2008)'
_diffrn_ambient_environment N~2~
_diffrn_ambient_temperature 100(2)
_diffrn_detector 'CCD plate'
_diffrn_detector_area_resol_mean 5.3046
_diffrn_detector_type AtlasS2
_diffrn_measured_fraction_theta_full 0.999
_diffrn_measured_fraction_theta_max 0.890
_diffrn_measurement_details
;
List of Runs (angles in degrees, time in seconds):

  # Type    Start    End  Width  t~exp~   \w     \q     \k     \f   Frames
#--------------------------------------------------------------------------
  1  \w     -4.00  26.00   1.00   16.00    --  -14.15 -99.00  60.00   30
  2  \w     39.00  66.00   1.00   16.00    --   15.24 178.00-180.00   27
  3  \w      2.00  88.00   1.00   16.00    --   15.24  37.00 -30.00   86
  4  \w    -58.00  43.00   1.00   16.00    --   15.24 -57.00-180.00  101
  5  \w     -3.00  86.00   1.00   16.00    --   15.28  37.00  60.00   89
  6  \w     -5.00   3.00   1.00   16.00    --   15.28 -99.00 -60.00    8
;
_diffrn_measurement_device 'four-circle diffractometer'
_diffrn_measurement_device_type 'SuperNova, Dual, Cu at zero, AtlasS2'
_diffrn_measurement_method '\w scans'
_diffrn_orient_matrix_type 'CrysAlisPro convention (1999,Acta A55,543-557)'
_diffrn_orient_matrix_UB_11 0.0193493000
_diffrn_orient_matrix_UB_12 0.0079766000
_diffrn_orient_matrix_UB_13 -0.0157023000
_diffrn_orient_matrix_UB_21 -0.0231581000
_diffrn_orient_matrix_UB_22 -0.0057252000
_diffrn_orient_matrix_UB_23 -0.0211209000
_diffrn_orient_matrix_UB_31 -0.0058808000
_diffrn_orient_matrix_UB_32 0.0487978000
_diffrn_orient_matrix_UB_33 0.0000975000
_diffrn_radiation_monochromator mirror
_diffrn_radiation_probe x-ray
_diffrn_radiation_type MoK\a
_diffrn_radiation_wavelength 0.71073
_diffrn_reflns_av_R_equivalents 0.0299
_diffrn_reflns_av_unetI/netI 0.0351
_diffrn_reflns_Laue_measured_fraction_full 0.999
_diffrn_reflns_Laue_measured_fraction_max 0.890
_diffrn_reflns_limit_h_max 31
_diffrn_reflns_limit_h_min -34
_diffrn_reflns_limit_k_max 18
_diffrn_reflns_limit_k_min -20
_diffrn_reflns_limit_l_max 39
_diffrn_reflns_limit_l_min -38
_diffrn_reflns_number 41772
_diffrn_reflns_point_group_measured_fraction_full 0.999
_diffrn_reflns_point_group_measured_fraction_max 0.890
_diffrn_reflns_theta_full 26.000
_diffrn_reflns_theta_max 30.958
_diffrn_reflns_theta_min 2.518
_diffrn_source 'micro-focus sealed X-ray tube'
_diffrn_source_type 'SuperNova (Mo) X-ray Source'
_exptl_absorpt_coefficient_mu 3.749
_exptl_absorpt_correction_T_max 1.00000
_exptl_absorpt_correction_T_min 0.58031
_exptl_absorpt_correction_type multi-scan
_exptl_absorpt_process_details
;
CrysAlisPro 1.171.38.43f (Rigaku Oxford Diffraction, 2015)
Empirical absorption correction using spherical harmonics,
 implemented in SCALE3 ABSPACK scaling algorithm.
;
_exptl_crystal_colour colourless
_exptl_crystal_colour_primary colourless
_exptl_crystal_density_diffrn 1.733
_exptl_crystal_description block
_exptl_crystal_F_000 4656
_exptl_crystal_size_max 0.423
_exptl_crystal_size_mid 0.22
_exptl_crystal_size_min 0.094
_refine_diff_density_max 2.092
_refine_diff_density_min -1.603
_refine_diff_density_rms 0.155
_refine_ls_extinction_method none
_refine_ls_goodness_of_fit_ref 1.039
_refine_ls_hydrogen_treatment constr
_refine_ls_matrix_type full
_refine_ls_number_parameters 557
_refine_ls_number_reflns 12881
_refine_ls_number_restraints 72
_refine_ls_restrained_S_all 1.070
_refine_ls_R_factor_all 0.0513
_refine_ls_R_factor_gt 0.0404
_refine_ls_shift/su_max 0.005
_refine_ls_shift/su_mean 0.000
_refine_ls_structure_factor_coef Fsqd
_refine_ls_weighting_details 'w=1/[\s^2^(Fo^2^)+(0.0433P)^2^+85.9545P] where P=(Fo^2^+2Fc^2^)/3'
_refine_ls_weighting_scheme calc
_refine_ls_wR_factor_gt 0.0951
_refine_ls_wR_factor_ref 0.1033
_reflns_Friedel_coverage 0.000
_reflns_number_gt 10962
_reflns_number_total 12881
_reflns_threshold_expression 'I > 2\s(I)'
_cod_data_source_file c7sc01361b2.cif
_cod_data_source_block ps40
_cod_database_code 1546254
_chemical_oxdiff_formula 'C42 H34 N O2 F2 P2 Cl2 Pt'
_shelx_space_group_comment
;
The symmetry employed for this shelxl refinement is uniquely defined
by the following loop, which should always be used as a source of
symmetry information in preference to the above space-group names.
They are only intended as comments.
;
_reflns_odcompleteness_completeness 99.82
_reflns_odcompleteness_iscentric 1
_reflns_odcompleteness_theta 28.02
_olex2_refinement_description
;

One of the benzene rings of a benzyl of the phosphine was modeled as disordered over two positions. 
The occupancy was linked to a free variable which refined to 77:23. The minor component was refined 
isotropically. Both rings were refined with an AFIX 66 restraint. Two of the chloroforms were 
modeled as disordered about the carbon. The occupancy of the disordered components were fixed 
at 75:25. The minor components were refined isotropically. Several SIMU and DFIX restraints were 
used in the refinement of the disordered solvent.

1. Fixed Uiso
 At 1.2 times of:
  All C(H) groups, All C(H,H) groups
 At 1.5 times of:
  All C(H,H,H) groups
2. Restrained distances
 C40-Cl5A
 1.75 with sigma of 0.02
 C40-Cl6A
 1.75 with sigma of 0.02
 C40-Cl7A
 1.75 with sigma of 0.02
 C41-Cl0A
 1.75 with sigma of 0.02
 C41-Cl8A
 1.75 with sigma of 0.02
 C41-Cl9A
 1.75 with sigma of 0.02
3. Uiso/Uaniso restraints and constraints
Cl5 \\sim Cl5A \\sim Cl7 \\sim Cl6A \\sim Cl6 \\sim Cl7A \\sim C40: within 1.7A
with sigma of 0.01 and sigma for terminal atoms of 0.02
C33A \\sim C38A \\sim C37A \\sim C36A \\sim C35A \\sim C34A: within 1.7A with
sigma of 0.04 and sigma for terminal atoms of 0.08
4. Others
 Sof(C38A)=Sof(H38A)=Sof(C37A)=Sof(H37A)=Sof(C36A)=Sof(H36A)=Sof(C35A)=
 Sof(H35A)=Sof(C34A)=Sof(H34A)=1-FVAR(1)
 Sof(C34)=Sof(H34)=Sof(C35)=Sof(H35)=Sof(C36)=Sof(H36)=Sof(C37)=Sof(H37)=
 Sof(C38)=Sof(H38)=FVAR(1)
 Fixed Sof: H40(0.75) H40A(0.25) Cl5(0.75) Cl6(0.75) Cl7(0.75) Cl5A(0.25)
 Cl6A(0.25) Cl7A(0.25) Cl0A(0.25) Cl8(0.75) Cl8A(0.25) Cl9(0.75) Cl9A(0.25)
 Cl10(0.75) H41(0.75) H41A(0.25)
5.a Ternary CH refined with riding coordinates:
 C40(H40), C40(H40A), C39(H39), C41(H41), C41(H41A)
5.b Secondary CH2 refined with riding coordinates:
 C24(H24A,H24B), C25(H25A,H25B), C32(H32A,H32B)
5.c Aromatic/amide H refined with riding coordinates:
 C2(H2), C19(H19), C4(H4), C5(H5), C34(H34), C35(H35), C36(H36), C37(H37),
 C38(H38), C38A(H38A), C37A(H37A), C36A(H36A), C35A(H35A), C34A(H34A), C8(H8),
 C20(H20), C21(H21), C9(H9), C22(H22), C10(H10), C27(H27), C28(H28), C29(H29),
 C30(H30), C31(H31), C14(H14), C16(H16)
5.d Fitted hexagon refined as free rotating group:
 C33A(C34,C35,C36,C37,C38)
5.e Idealised Me refined as rotating group:
 C13A(H13A,H13B,H13C)
;
_shelx_shelxl_version_number 2014/7
_olex2_submission_special_instructions 'No special instructions were received'
_oxdiff_exptl_absorpt_empirical_details
;
Empirical correction (ABSPACK) includes:
- Absorption correction using spherical harmonics
- Frame scaling
;
_oxdiff_exptl_absorpt_empirical_full_max 1.654
_oxdiff_exptl_absorpt_empirical_full_min 0.730

loop_
_space_group_symop_operation_xyz
'x, y, z'
'-x+1/2, y, -z'
'x+1/2, y+1/2, z+1/2'
'-x+1, y+1/2, -z+1/2'
'-x, -y, -z'
'x-1/2, -y, z'
'-x+1/2, -y+1/2, -z+1/2'
'x, -y+1/2, z+1/2'

loop_
_atom_site_label
_atom_site_type_symbol
_atom_site_fract_x
_atom_site_fract_y
_atom_site_fract_z
_atom_site_U_iso_or_equiv
_atom_site_adp_type
_atom_site_occupancy
_atom_site_site_symmetry_order
_atom_site_calc_flag
_atom_site_refinement_flags_posn
_atom_site_refinement_flags_adp
_atom_site_refinement_flags_occupancy
_atom_site_disorder_assembly
_atom_site_disorder_group
C40 C 0.6178(4) 0.5840(8) 0.5095(3) 0.095(3) Uani 1 1 d D U . . .
H40 H 0.6261 0.5867 0.5458 0.114 Uiso 0.75 1 calc R . P A 1
H40A H 0.6158 0.5608 0.5424 0.114 Uiso 0.25 1 calc R . P B 2
Cl5 Cl 0.55699(14) 0.6651(2) 0.48591(11) 0.0799(9) Uani 0.75 1 d . U P C 1
Cl6 Cl 0.58798(14) 0.4708(2) 0.49154(11) 0.0932(11) Uani 0.75 1 d . U P C 1
Cl7 Cl 0.67683(16) 0.6097(4) 0.49307(16) 0.1265(16) Uani 0.75 1 d . U P C 1
Cl5A Cl 0.6596(12) 0.6936(15) 0.5028(10) 0.214(8) Uiso 0.25 1 d D U P C 2
Cl6A Cl 0.6649(4) 0.5171(7) 0.4693(4) 0.087(3) Uiso 0.25 1 d D U P C 2
Cl7A Cl 0.5591(5) 0.6078(10) 0.4683(5) 0.110(3) Uiso 0.25 1 d D U P C 2
Cl0A Cl 0.3906(3) 0.0147(4) 0.5629(2) 0.0459(12) Uiso 0.25 1 d D . P D 2
C1 C 0.61855(17) 0.1647(3) 0.67823(15) 0.0215(8) Uani 1 1 d . . . . .
O1 O 0.60536(13) 0.5458(2) 0.81312(11) 0.0252(6) Uani 1 1 d . . . . .
Pt1 Pt 0.68009(2) 0.18867(2) 0.73793(2) 0.01512(5) Uani 1 1 d . . . . .
P1 P 0.64691(4) 0.47014(8) 0.80775(4) 0.01891(19) Uani 1 1 d . . . . .
C2 C 0.61819(19) 0.1929(3) 0.62948(16) 0.0274(9) Uani 1 1 d . . . . .
H2 H 0.6509 0.2199 0.6220 0.033 Uiso 1 1 calc R . . . .
C19 C 0.58869(18) 0.2542(3) 0.92462(15) 0.0238(8) Uani 1 1 d . . . . .
H19 H 0.6066 0.2157 0.9508 0.029 Uiso 1 1 calc R . . . .
C26 C 0.63214(17) 0.5003(3) 0.70487(15) 0.0233(8) Uani 1 1 d . . . . .
Cl3 Cl 0.34888(15) 0.30412(18) 0.72316(8) 0.1100(11) Uani 1 1 d . . . . .
F3 F 0.56823(13) 0.2107(3) 0.54676(10) 0.0487(9) Uani 1 1 d . . . . .
Cl2 Cl 0.39341(8) 0.30674(10) 0.63530(6) 0.0534(4) Uani 1 1 d . . . . .
C18 C 0.61540(16) 0.2685(3) 0.88504(14) 0.0194(7) Uani 1 1 d . . . . .
Cl1 Cl 0.74015(4) 0.25860(7) 0.69407(3) 0.01878(17) Uani 1 1 d . . . . .
C4 C 0.5192(2) 0.1385(4) 0.60114(18) 0.0360(11) Uani 1 1 d . . . . .
H4 H 0.4868 0.1304 0.5752 0.043 Uiso 1 1 calc R . . . .
Cl4 Cl 0.47073(12) 0.28143(14) 0.73130(11) 0.1158(12) Uani 1 1 d . . . . .
C24 C 0.61578(17) 0.3533(3) 0.80367(14) 0.0199(7) Uani 1 1 d . . . . .
H24A H 0.5865 0.3484 0.7729 0.024 Uiso 1 1 calc R . . . .
H24B H 0.6459 0.3080 0.8023 0.024 Uiso 1 1 calc R . . . .
C5 C 0.51890(18) 0.1093(4) 0.64863(17) 0.0292(10) Uani 1 1 d . . . . .
H5 H 0.4861 0.0810 0.6552 0.035 Uiso 1 1 calc R . . . .
C3 C 0.5686(2) 0.1798(4) 0.59326(16) 0.0344(11) Uani 1 1 d . . . . .
C33A C 0.74673(19) 0.5520(3) 0.86232(17) 0.0298(9) Uani 1 1 d . U . . .
C34 C 0.7965(5) 0.5329(13) 0.8455(7) 0.034(10) Uiso 0.23(3) 1 d G . P E 1
H34 H 0.8040 0.4720 0.8366 0.040 Uiso 0.23(3) 1 calc R . P E 1
C35 C 0.8349(6) 0.605(2) 0.8419(8) 0.034(7) Uiso 0.23(3) 1 d G . P E 1
H35 H 0.8682 0.5920 0.8306 0.041 Uiso 0.23(3) 1 calc R . P E 1
C36 C 0.8237(10) 0.6958(17) 0.8551(8) 0.037(7) Uiso 0.23(3) 1 d G . P E 1
H36 H 0.8494 0.7439 0.8527 0.044 Uiso 0.23(3) 1 calc R . P E 1
C37 C 0.7739(13) 0.7149(6) 0.8719(10) 0.042(8) Uiso 0.23(3) 1 d G . P E 1
H37 H 0.7663 0.7758 0.8808 0.051 Uiso 0.23(3) 1 calc R . P E 1
C38 C 0.7354(8) 0.6430(6) 0.8755(8) 0.051(14) Uiso 0.23(3) 1 d G . P E 1
H38 H 0.7022 0.6558 0.8868 0.061 Uiso 0.23(3) 1 calc R . P E 1
C38A C 0.7286(4) 0.6324(7) 0.8830(6) 0.050(3) Uani 0.77(3) 1 d . U P E 2
H38A H 0.6942 0.6302 0.8936 0.060 Uiso 0.77(3) 1 calc R . P E 2
C37A C 0.7597(5) 0.7156(7) 0.8883(7) 0.069(4) Uani 0.77(3) 1 d . U P E 2
H37A H 0.7470 0.7676 0.9032 0.083 Uiso 0.77(3) 1 calc R . P E 2
C36A C 0.8098(5) 0.7195(8) 0.8712(6) 0.064(4) Uani 0.77(3) 1 d . U P E 2
H36A H 0.8311 0.7749 0.8745 0.077 Uiso 0.77(3) 1 calc R . P E 2
C35A C 0.8289(3) 0.6435(11) 0.8495(4) 0.045(3) Uani 0.77(3) 1 d . U P E 2
H35A H 0.8624 0.6475 0.8375 0.054 Uiso 0.77(3) 1 calc R . P E 2
C34A C 0.7974(3) 0.5592(11) 0.8453(3) 0.0362(19) Uani 0.77(3) 1 d . U P E 2
H34A H 0.8107 0.5071 0.8309 0.043 Uiso 0.77(3) 1 calc R . P E 2
C6 C 0.56846(18) 0.1224(3) 0.68698(15) 0.0228(8) Uani 1 1 d . . . . .
C7 C 0.57092(17) 0.0982(3) 0.73852(15) 0.0210(8) Uani 1 1 d . . . . .
N7 N 0.62135(14) 0.1249(2) 0.77143(12) 0.0188(6) Uani 1 1 d . . . . .
C8 C 0.52680(18) 0.0520(3) 0.75453(17) 0.0254(9) Uani 1 1 d . . . . .
H8 H 0.4930 0.0354 0.7317 0.031 Uiso 1 1 calc R . . . .
Cl8 Cl 0.3527(2) 0.1007(5) 0.5327(2) 0.187(3) Uani 0.75 1 d . . P D 1
C20 C 0.53597(19) 0.2963(4) 0.92564(16) 0.0284(10) Uani 1 1 d . . . . .
H20 H 0.5191 0.2864 0.9524 0.034 Uiso 1 1 calc R . . . .
Cl8A Cl 0.4127(7) 0.0608(13) 0.4664(7) 0.122(7) Uiso 0.25 1 d D . P D 2
C21 C 0.50877(18) 0.3528(4) 0.88675(16) 0.0285(9) Uani 1 1 d . . . . .
H21 H 0.4732 0.3803 0.8868 0.034 Uiso 1 1 calc R . . . .
C9 C 0.53287(19) 0.0309(3) 0.80377(18) 0.0281(9) Uani 1 1 d . . . . .
H9 H 0.5043 -0.0023 0.8146 0.034 Uiso 1 1 calc R . . . .
C22 C 0.53519(17) 0.3681(3) 0.84739(16) 0.0247(8) Uani 1 1 d . . . . .
H22 H 0.5167 0.4061 0.8212 0.030 Uiso 1 1 calc R . . . .
Cl9 Cl 0.32981(10) -0.07141(17) 0.47571(9) 0.0584(5) Uani 0.75 1 d . . P D 1
C23 C 0.58867(17) 0.3280(3) 0.84608(14) 0.0190(7) Uani 1 1 d . . . . .
C25 C 0.67603(17) 0.4835(3) 0.75306(15) 0.0233(8) Uani 1 1 d . . . . .
H25A H 0.7031 0.5357 0.7585 0.028 Uiso 1 1 calc R . . . .
H25B H 0.6978 0.4274 0.7494 0.028 Uiso 1 1 calc R . . . .
Cl9A Cl 0.2984(3) -0.0154(6) 0.4857(3) 0.0644(17) Uiso 0.25 1 d D . P D 2
C10 C 0.58255(18) 0.0601(3) 0.83688(16) 0.0248(8) Uani 1 1 d . . . . .
H10 H 0.5871 0.0475 0.8705 0.030 Uiso 1 1 calc R . . . .
C27 C 0.6131(2) 0.5906(4) 0.69091(18) 0.0335(10) Uani 1 1 d . . . . .
H27 H 0.6261 0.6406 0.7121 0.040 Uiso 1 1 calc R . . . .
Cl10 Cl 0.42897(12) 0.0415(2) 0.47392(9) 0.0481(5) Uani 0.75 1 d . . P D 1
C28 C 0.5749(2) 0.6069(4) 0.6455(2) 0.0416(13) Uani 1 1 d . . . . .
H28 H 0.5626 0.6677 0.6365 0.050 Uiso 1 1 calc R . . . .
C29 C 0.5551(2) 0.5336(5) 0.61395(18) 0.0441(14) Uani 1 1 d . . . . .
H29 H 0.5298 0.5446 0.5835 0.053 Uiso 1 1 calc R . . . .
C11 C 0.62575(16) 0.1080(3) 0.82064(15) 0.0193(7) Uani 1 1 d . . . . .
C30 C 0.5732(2) 0.4431(5) 0.62781(18) 0.0411(13) Uani 1 1 d . . . . .
H30 H 0.5599 0.3931 0.6067 0.049 Uiso 1 1 calc R . . . .
C31 C 0.61135(19) 0.4267(4) 0.67328(17) 0.0310(10) Uani 1 1 d . . . . .
H31 H 0.6230 0.3657 0.6825 0.037 Uiso 1 1 calc R . . . .
C12 C 0.67675(17) 0.1395(3) 0.85848(14) 0.0198(7) Uani 1 1 d . . . . .
C32 C 0.71046(18) 0.4652(3) 0.85890(16) 0.0253(8) Uani 1 1 d . . . . .
H32A H 0.6981 0.4570 0.8897 0.030 Uiso 1 1 calc R . . . .
H32B H 0.7338 0.4113 0.8546 0.030 Uiso 1 1 calc R . . . .
C13 C 0.72736(17) 0.0848(3) 0.86873(15) 0.0221(8) Uani 1 1 d . . . . .
C13A C 0.7317(2) -0.0024(3) 0.83928(19) 0.0318(10) Uani 1 1 d . . . . .
H13A H 0.7046 -0.0483 0.8456 0.048 Uiso 1 1 calc GR . . . .
H13B H 0.7703 -0.0272 0.8489 0.048 Uiso 1 1 calc GR . . . .
H13C H 0.7229 0.0126 0.8046 0.048 Uiso 1 1 calc GR . . . .
C14 C 0.77380(18) 0.1110(3) 0.90711(16) 0.0259(9) Uani 1 1 d . . . . .
H14 H 0.8077 0.0757 0.9143 0.031 Uiso 1 1 calc R . . . .
C15 C 0.76839(18) 0.1898(3) 0.93396(15) 0.0262(9) Uani 1 1 d . . . . .
F15 F 0.81428(11) 0.2164(2) 0.97040(10) 0.0367(7) Uani 1 1 d . . . . .
C39 C 0.4014(3) 0.2581(4) 0.6946(2) 0.0484(14) Uani 1 1 d . . . . .
H39 H 0.3961 0.1900 0.6914 0.058 Uiso 1 1 calc R . . . .
C16 C 0.71884(17) 0.2436(3) 0.92619(15) 0.0238(8) Uani 1 1 d . . . . .
H16 H 0.7168 0.2959 0.9459 0.029 Uiso 1 1 calc R . . . .
C41 C 0.3612(4) 0.0306(9) 0.4868(4) 0.140(6) Uani 1 1 d D . . . .
H41 H 0.3383 0.0658 0.4586 0.168 Uiso 0.75 1 calc R . P D 1
H41A H 0.3477 0.0950 0.4894 0.168 Uiso 0.25 1 calc R . P D 2
C17 C 0.67176(16) 0.2183(3) 0.88819(14) 0.0190(7) Uani 1 1 d . . . . .

loop_
_atom_site_aniso_label
_atom_site_aniso_U_11
_atom_site_aniso_U_22
_atom_site_aniso_U_33
_atom_site_aniso_U_23
_atom_site_aniso_U_13
_atom_site_aniso_U_12
C40 0.091(6) 0.135(8) 0.058(5) 0.025(5) 0.012(4) 0.028(6)
Cl5 0.089(2) 0.0858(19) 0.0702(16) 0.0257(15) 0.0293(15) 0.0442(16)
Cl6 0.091(2) 0.095(2) 0.0696(16) -0.0388(15) -0.0308(15) 0.0460(17)
Cl7 0.077(2) 0.199(5) 0.110(3) 0.045(3) 0.035(2) 0.026(3)
C1 0.0154(17) 0.030(2) 0.0189(18) -0.0064(16) 0.0028(14) -0.0044(15)
O1 0.0198(14) 0.0272(15) 0.0286(15) -0.0036(12) 0.0057(12) 0.0051(12)
Pt1 0.01039(7) 0.02169(8) 0.01339(7) -0.00232(5) 0.00293(5) -0.00209(5)
P1 0.0145(4) 0.0233(5) 0.0182(4) -0.0007(4) 0.0023(4) 0.0028(4)
C2 0.0187(19) 0.044(3) 0.0179(18) -0.0030(18) 0.0011(15) -0.0081(18)
C19 0.0197(18) 0.036(2) 0.0151(17) 0.0023(16) 0.0021(14) 0.0021(17)
C26 0.0157(17) 0.037(2) 0.0175(17) 0.0007(17) 0.0037(14) 0.0029(16)
Cl3 0.179(3) 0.1053(18) 0.0608(12) 0.0380(12) 0.0584(16) 0.0910(19)
F3 0.0316(15) 0.094(3) 0.0158(13) 0.0034(15) -0.0040(11) -0.0145(16)
Cl2 0.0701(11) 0.0391(7) 0.0508(8) 0.0031(6) 0.0137(8) -0.0081(7)
C18 0.0146(16) 0.028(2) 0.0154(16) -0.0028(15) 0.0025(13) -0.0003(15)
Cl1 0.0123(4) 0.0296(5) 0.0144(4) -0.0001(3) 0.0029(3) -0.0029(3)
C4 0.023(2) 0.054(3) 0.026(2) -0.010(2) -0.0045(17) -0.011(2)
Cl4 0.1118(19) 0.0406(9) 0.143(2) -0.0169(12) -0.0779(17) 0.0063(11)
C24 0.0169(17) 0.026(2) 0.0162(17) -0.0014(15) 0.0028(14) 0.0020(15)
C5 0.0185(19) 0.041(3) 0.026(2) -0.0090(19) 0.0022(16) -0.0130(18)
C3 0.025(2) 0.061(3) 0.0143(18) -0.002(2) 0.0002(16) -0.007(2)
C33A 0.0206(19) 0.037(2) 0.028(2) -0.0003(19) -0.0022(17) -0.0033(18)
C38A 0.033(4) 0.034(4) 0.078(6) -0.026(4) 0.003(4) -0.010(3)
C37A 0.041(5) 0.047(5) 0.117(10) -0.038(5) 0.013(6) -0.012(4)
C36A 0.038(5) 0.048(5) 0.097(9) -0.011(6) -0.005(5) -0.015(4)
C35A 0.026(3) 0.054(7) 0.051(5) 0.006(5) -0.002(3) -0.013(4)
C34A 0.020(3) 0.053(6) 0.033(4) 0.005(3) -0.001(2) -0.007(3)
C6 0.0198(18) 0.029(2) 0.0195(18) -0.0070(16) 0.0033(15) -0.0067(16)
C7 0.0162(17) 0.0250(19) 0.0218(18) -0.0058(16) 0.0043(14) -0.0040(15)
N7 0.0143(14) 0.0247(17) 0.0183(15) -0.0001(13) 0.0055(12) -0.0050(13)
C8 0.0200(19) 0.028(2) 0.029(2) -0.0047(17) 0.0065(16) -0.0079(16)
Cl8 0.137(4) 0.275(7) 0.188(5) -0.178(5) 0.118(4) -0.106(4)
C20 0.0202(19) 0.048(3) 0.0182(18) -0.0004(18) 0.0073(15) 0.0014(19)
C21 0.0161(18) 0.044(3) 0.025(2) -0.0031(19) 0.0053(16) 0.0032(18)
C9 0.0218(19) 0.030(2) 0.037(2) -0.0037(19) 0.0159(18) -0.0090(17)
C22 0.0167(17) 0.034(2) 0.0219(19) 0.0012(17) 0.0017(15) 0.0050(17)
Cl9 0.0513(11) 0.0618(13) 0.0597(13) 0.0147(11) 0.0076(10) -0.0160(10)
C23 0.0154(17) 0.026(2) 0.0147(16) -0.0036(15) 0.0021(13) -0.0005(15)
C25 0.0178(18) 0.030(2) 0.0224(19) 0.0026(17) 0.0056(15) 0.0009(16)
C10 0.026(2) 0.028(2) 0.0238(19) 0.0006(17) 0.0117(16) -0.0055(17)
C27 0.028(2) 0.038(3) 0.032(2) 0.010(2) 0.0011(19) 0.003(2)
Cl10 0.0409(11) 0.0681(15) 0.0376(10) -0.0018(10) 0.0135(9) -0.0127(11)
C28 0.030(2) 0.055(3) 0.038(3) 0.024(3) 0.005(2) 0.007(2)
C29 0.027(2) 0.082(4) 0.022(2) 0.012(3) 0.0019(18) 0.005(3)
C11 0.0161(17) 0.0229(19) 0.0208(18) -0.0008(15) 0.0079(14) 0.0007(15)
C30 0.027(2) 0.069(4) 0.025(2) -0.015(2) -0.0006(18) 0.006(2)
C31 0.022(2) 0.044(3) 0.025(2) -0.004(2) 0.0020(17) 0.0072(19)
C12 0.0166(17) 0.024(2) 0.0194(17) 0.0032(15) 0.0059(14) -0.0004(15)
C32 0.0225(19) 0.030(2) 0.0204(19) -0.0026(17) -0.0014(15) 0.0002(17)
C13 0.0179(17) 0.026(2) 0.0240(19) 0.0051(16) 0.0079(15) 0.0029(15)
C13A 0.026(2) 0.029(2) 0.042(3) -0.001(2) 0.0119(19) 0.0033(18)
C14 0.0172(18) 0.037(2) 0.024(2) 0.0090(18) 0.0047(15) 0.0050(17)
C15 0.0174(18) 0.045(3) 0.0143(17) 0.0039(17) -0.0006(14) 0.0015(18)
F15 0.0205(12) 0.066(2) 0.0181(12) -0.0026(13) -0.0066(10) 0.0048(13)
C39 0.060(4) 0.038(3) 0.038(3) -0.001(2) -0.007(3) 0.008(3)
C16 0.0188(18) 0.037(2) 0.0152(17) -0.0007(16) 0.0021(14) 0.0008(17)
C41 0.060(5) 0.233(14) 0.143(9) -0.146(10) 0.060(6) -0.084(7)
C17 0.0157(16) 0.0273(19) 0.0145(16) 0.0024(15) 0.0046(13) 0.0024(15)

loop_
_atom_type_symbol
_atom_type_description
_atom_type_scat_dispersion_real
_atom_type_scat_dispersion_imag
_atom_type_scat_source
C C 0.0033 0.0016 'International Tables Vol C Tables 4.2.6.8 and 6.1.1.4'
H H 0.0000 0.0000 'International Tables Vol C Tables 4.2.6.8 and 6.1.1.4'
Cl Cl 0.1484 0.1585 'International Tables Vol C Tables 4.2.6.8 and 6.1.1.4'
F F 0.0171 0.0103 'International Tables Vol C Tables 4.2.6.8 and 6.1.1.4'
N N 0.0061 0.0033 'International Tables Vol C Tables 4.2.6.8 and 6.1.1.4'
O O 0.0106 0.0060 'International Tables Vol C Tables 4.2.6.8 and 6.1.1.4'
P P 0.1023 0.0942 'International Tables Vol C Tables 4.2.6.8 and 6.1.1.4'
Pt Pt -1.7033 8.3905 'International Tables Vol C Tables 4.2.6.8 and 6.1.1.4'

loop_
_exptl_crystal_face_index_h
_exptl_crystal_face_index_k
_exptl_crystal_face_index_l
_exptl_crystal_face_perp_dist
19 -17 -8 0.1336
-11 9 -28 0.1121
-2 2 38 0.0325
1 0 -38 0.0466
2 3 37 0.0325
-19 -16 10 0.1001
17 17 -9 0.1069
-15 18 6 0.1365

loop_
_geom_angle_atom_site_label_1
_geom_angle_atom_site_label_2
_geom_angle_atom_site_label_3
_geom_angle
_geom_angle_site_symmetry_3
Cl5 C40 H40 107.2 .
Cl6 C40 H40 107.2 .
Cl6 C40 Cl5 103.9(5) .
Cl7 C40 H40 107.2 .
Cl7 C40 Cl5 114.5(6) .
Cl7 C40 Cl6 116.1(6) .
Cl5A C40 H40A 120.7 .
Cl5A C40 Cl6A 88.1(10) .
Cl6A C40 H40A 120.7 .
Cl7A C40 H40A 120.7 .
Cl7A C40 Cl5A 98.2(11) .
Cl7A C40 Cl6A 102.0(7) .
C2 C1 Pt1 126.7(3) .
C6 C1 Pt1 115.1(3) .
C6 C1 C2 118.0(4) .
C1 Pt1 Cl1 93.50(12) .
C1 Pt1 Cl1 171.00(13) 7_656
C1 Pt1 N7 81.59(15) .
Cl1 Pt1 Cl1 79.15(3) 7_656
N7 Pt1 Cl1 105.73(9) 7_656
N7 Pt1 Cl1 175.09(9) .
O1 P1 C24 113.70(18) .
O1 P1 C25 113.17(19) .
O1 P1 C32 113.50(19) .
C24 P1 C32 105.4(2) .
C25 P1 C24 105.8(2) .
C25 P1 C32 104.4(2) .
C1 C2 H2 120.7 .
C3 C2 C1 118.6(4) .
C3 C2 H2 120.7 .
C18 C19 H19 119.3 .
C20 C19 H19 119.3 .
C20 C19 C18 121.4(4) .
C27 C26 C25 120.4(4) .
C31 C26 C25 120.9(4) .
C31 C26 C27 118.7(4) .
C19 C18 C23 119.0(4) .
C19 C18 C17 116.1(4) .
C23 C18 C17 124.9(3) .
Pt1 Cl1 Pt1 100.85(3) 7_656
C5 C4 H4 121.0 .
C3 C4 H4 121.0 .
C3 C4 C5 118.1(4) .
P1 C24 H24A 108.7 .
P1 C24 H24B 108.7 .
H24A C24 H24B 107.6 .
C23 C24 P1 114.3(3) .
C23 C24 H24A 108.7 .
C23 C24 H24B 108.7 .
C4 C5 H5 120.2 .
C4 C5 C6 119.7(4) .
C6 C5 H5 120.2 .
C2 C3 C4 124.2(4) .
F3 C3 C2 117.9(4) .
F3 C3 C4 117.9(4) .
C34 C33A C38 120.0 .
C34 C33A C32 109.6(8) .
C38 C33A C32 130.2(8) .
C38A C33A C32 118.7(7) .
C34A C33A C38A 116.7(9) .
C34A C33A C32 124.6(8) .
C33A C34 H34 120.0 .
C33A C34 C35 120.0 .
C35 C34 H34 120.0 .
C34 C35 H35 120.0 .
C36 C35 C34 120.0 .
C36 C35 H35 120.0 .
C35 C36 H36 120.0 .
C35 C36 C37 120.0 .
C37 C36 H36 120.0 .
C36 C37 H37 120.0 .
C38 C37 C36 120.0 .
C38 C37 H37 120.0 .
C33A C38 H38 120.0 .
C37 C38 C33A 120.0 .
C37 C38 H38 120.0 .
C33A C38A H38A 118.6 .
C37A C38A C33A 122.9(11) .
C37A C38A H38A 118.6 .
C38A C37A H37A 120.8 .
C36A C37A C38A 118.5(10) .
C36A C37A H37A 120.8 .
C37A C36A H36A 119.4 .
C35A C36A C37A 121.2(8) .
C35A C36A H36A 119.4 .
C36A C35A H35A 120.3 .
C36A C35A C34A 119.4(8) .
C34A C35A H35A 120.3 .
C33A C34A C35A 121.3(10) .
C33A C34A H34A 119.4 .
C35A C34A H34A 119.4 .
C1 C6 C5 121.5(4) .
C1 C6 C7 115.2(4) .
C5 C6 C7 123.3(4) .
N7 C7 C6 114.6(3) .
N7 C7 C8 121.4(4) .
C8 C7 C6 124.0(4) .
C7 N7 Pt1 113.5(3) .
C11 N7 Pt1 128.6(3) .
C11 N7 C7 117.9(3) .
C7 C8 H8 119.8 .
C9 C8 C7 120.3(4) .
C9 C8 H8 119.8 .
C19 C20 H20 120.1 .
C21 C20 C19 119.8(4) .
C21 C20 H20 120.1 .
C20 C21 H21 120.4 .
C20 C21 C22 119.2(4) .
C22 C21 H21 120.4 .
C8 C9 H9 120.9 .
C8 C9 C10 118.3(4) .
C10 C9 H9 120.9 .
C21 C22 H22 119.0 .
C21 C22 C23 121.9(4) .
C23 C22 H22 119.0 .
C18 C23 C24 123.1(3) .
C22 C23 C18 118.6(4) .
C22 C23 C24 118.2(4) .
P1 C25 H25A 108.3 .
P1 C25 H25B 108.3 .
C26 C25 P1 116.0(3) .
C26 C25 H25A 108.3 .
C26 C25 H25B 108.3 .
H25A C25 H25B 107.4 .
C9 C10 H10 119.6 .
C9 C10 C11 120.9(4) .
C11 C10 H10 119.6 .
C26 C27 H27 119.7 .
C26 C27 C28 120.6(5) .
C28 C27 H27 119.7 .
C27 C28 H28 119.8 .
C29 C28 C27 120.3(5) .
C29 C28 H28 119.8 .
C28 C29 H29 120.2 .
C28 C29 C30 119.5(5) .
C30 C29 H29 120.2 .
N7 C11 C10 121.1(4) .
N7 C11 C12 121.2(3) .
C10 C11 C12 117.7(4) .
C29 C30 H30 119.9 .
C29 C30 C31 120.2(5) .
C31 C30 H30 119.9 .
C26 C31 C30 120.6(5) .
C26 C31 H31 119.7 .
C30 C31 H31 119.7 .
C13 C12 C11 119.8(4) .
C13 C12 C17 120.3(4) .
C17 C12 C11 119.4(3) .
P1 C32 H32A 109.1 .
P1 C32 H32B 109.1 .
C33A C32 P1 112.3(3) .
C33A C32 H32A 109.1 .
C33A C32 H32B 109.1 .
H32A C32 H32B 107.9 .
C12 C13 C13A 120.7(4) .
C14 C13 C12 119.6(4) .
C14 C13 C13A 119.7(4) .
C13 C13A H13A 109.5 .
C13 C13A H13B 109.5 .
C13 C13A H13C 109.5 .
H13A C13A H13B 109.5 .
H13A C13A H13C 109.5 .
H13B C13A H13C 109.5 .
C13 C14 H14 120.7 .
C15 C14 C13 118.6(4) .
C15 C14 H14 120.7 .
C14 C15 C16 123.7(4) .
F15 C15 C14 118.3(4) .
F15 C15 C16 118.0(4) .
Cl3 C39 Cl2 109.9(3) .
Cl3 C39 Cl4 109.6(4) .
Cl3 C39 H39 108.9 .
Cl2 C39 Cl4 110.7(4) .
Cl2 C39 H39 108.9 .
Cl4 C39 H39 108.9 .
C15 C16 H16 120.7 .
C15 C16 C17 118.7(4) .
C17 C16 H16 120.7 .
Cl0A C41 H41A 93.8 .
Cl8 C41 Cl10 112.5(4) .
Cl8 C41 H41 99.3 .
Cl8A C41 Cl0A 107.2(9) .
Cl8A C41 Cl9A 157.0(10) .
Cl8A C41 H41A 93.8 .
Cl9 C41 Cl8 123.4(6) .
Cl9 C41 Cl10 116.5(6) .
Cl9 C41 H41 99.3 .
Cl9A C41 Cl0A 93.9(6) .
Cl9A C41 H41A 93.8 .
Cl10 C41 H41 99.3 .
C12 C17 C18 122.5(3) .
C16 C17 C18 117.9(4) .
C16 C17 C12 119.1(4) .

loop_
_geom_bond_atom_site_label_1
_geom_bond_atom_site_label_2
_geom_bond_distance
_geom_bond_site_symmetry_2
C40 H40 0.9800 .
C40 H40A 0.9800 .
C40 Cl5 1.846(9) .
C40 Cl6 1.785(12) .
C40 Cl7 1.610(10) .
C40 Cl5A 1.883(17) .
C40 Cl6A 1.991(12) .
C40 Cl7A 1.619(13) .
Cl0A C41 2.075(12) .
C1 Pt1 1.968(4) .
C1 C2 1.406(6) .
C1 C6 1.401(5) .
O1 P1 1.490(3) .
Pt1 Cl1 2.4607(9) 7_656
Pt1 Cl1 2.2982(9) .
Pt1 N7 2.052(3) .
P1 C24 1.814(4) .
P1 C25 1.811(4) .
P1 C32 1.818(4) .
C2 H2 0.9300 .
C2 C3 1.372(6) .
C19 H19 0.9300 .
C19 C18 1.400(5) .
C19 C20 1.392(6) .
C26 C25 1.512(6) .
C26 C27 1.389(7) .
C26 C31 1.382(7) .
Cl3 C39 1.748(7) .
F3 C3 1.358(5) .
Cl2 C39 1.752(6) .
C18 C23 1.404(6) .
C18 C17 1.500(5) .
Cl1 Pt1 2.4606(9) 7_656
C4 H4 0.9300 .
C4 C5 1.380(7) .
C4 C3 1.373(7) .
Cl4 C39 1.755(7) .
C24 H24A 0.9700 .
C24 H24B 0.9700 .
C24 C23 1.505(5) .
C5 H5 0.9300 .
C5 C6 1.404(6) .
C33A C34 1.3900 .
C33A C38 1.3900 .
C33A C38A 1.391(9) .
C33A C34A 1.389(8) .
C33A C32 1.496(6) .
C34 H34 0.9300 .
C34 C35 1.3900 .
C35 H35 0.9300 .
C35 C36 1.3900 .
C36 H36 0.9300 .
C36 C37 1.3900 .
C37 H37 0.9300 .
C37 C38 1.3900 .
C38 H38 0.9300 .
C38A H38A 0.9300 .
C38A C37A 1.385(13) .
C37A H37A 0.9300 .
C37A C36A 1.377(14) .
C36A H36A 0.9300 .
C36A C35A 1.365(14) .
C35A H35A 0.9300 .
C35A C34A 1.406(14) .
C34A H34A 0.9300 .
C6 C7 1.456(6) .
C7 N7 1.381(5) .
C7 C8 1.391(5) .
N7 C11 1.364(5) .
C8 H8 0.9300 .
C8 C9 1.371(6) .
Cl8 C41 1.665(9) .
C20 H20 0.9300 .
C20 C21 1.381(7) .
Cl8A C41 1.520(14) .
C21 H21 0.9300 .
C21 C22 1.392(6) .
C9 H9 0.9300 .
C9 C10 1.381(6) .
C22 H22 0.9300 .
C22 C23 1.398(5) .
Cl9 C41 1.630(10) .
C25 H25A 0.9700 .
C25 H25B 0.9700 .
Cl9A C41 1.620(9) .
C10 H10 0.9300 .
C10 C11 1.388(5) .
C27 H27 0.9300 .
C27 C28 1.391(7) .
Cl10 C41 1.730(8) .
C28 H28 0.9300 .
C28 C29 1.374(9) .
C29 H29 0.9300 .
C29 C30 1.385(9) .
C11 C12 1.477(6) .
C30 H30 0.9300 .
C30 C31 1.391(6) .
C31 H31 0.9300 .
C12 C13 1.404(5) .
C12 C17 1.412(6) .
C32 H32A 0.9700 .
C32 H32B 0.9700 .
C13 C13A 1.502(6) .
C13 C14 1.395(6) .
C13A H13A 0.9600 .
C13A H13B 0.9600 .
C13A H13C 0.9600 .
C14 H14 0.9300 .
C14 C15 1.369(7) .
C15 F15 1.357(5) .
C15 C16 1.377(6) .
C39 H39 0.9800 .
C16 H16 0.9300 .
C16 C17 1.395(6) .
C41 H41 0.9800 .
C41 H41A 0.9800 .

loop_
_geom_torsion_atom_site_label_1
_geom_torsion_atom_site_label_2
_geom_torsion_atom_site_label_3
_geom_torsion_atom_site_label_4
_geom_torsion
C1 C2 C3 F3 177.5(5)
C1 C2 C3 C4 -1.7(8)
C1 C6 C7 N7 3.0(6)
C1 C6 C7 C8 -177.0(4)
O1 P1 C24 C23 -55.0(3)
O1 P1 C25 C26 -49.6(4)
O1 P1 C32 C33A -64.0(4)
Pt1 C1 C2 C3 -172.3(4)
Pt1 C1 C6 C5 173.8(4)
Pt1 C1 C6 C7 -3.1(5)
Pt1 N7 C11 C10 -177.2(3)
Pt1 N7 C11 C12 2.4(6)
P1 C24 C23 C18 -103.3(4)
P1 C24 C23 C22 74.6(4)
C2 C1 C6 C5 -0.8(7)
C2 C1 C6 C7 -177.7(4)
C19 C18 C23 C24 175.6(4)
C19 C18 C23 C22 -2.3(6)
C19 C18 C17 C12 106.6(5)
C19 C18 C17 C16 -65.3(5)
C19 C20 C21 C22 -1.1(7)
C26 C27 C28 C29 0.4(8)
C18 C19 C20 C21 0.6(7)
C4 C5 C6 C1 0.0(7)
C4 C5 C6 C7 176.7(5)
C24 P1 C25 C26 75.5(4)
C24 P1 C32 C33A 171.0(3)
C5 C4 C3 C2 0.9(9)
C5 C4 C3 F3 -178.3(5)
C5 C6 C7 N7 -173.8(4)
C5 C6 C7 C8 6.1(7)
C3 C4 C5 C6 0.0(8)
C33A C34 C35 C36 0.0
C33A C38A C37A C36A 1.9(18)
C34 C33A C38 C37 0.0
C34 C33A C32 P1 -105.6(9)
C34 C35 C36 C37 0.0
C35 C36 C37 C38 0.0
C36 C37 C38 C33A 0.0
C38 C33A C34 C35 0.0
C38 C33A C32 P1 69.2(12)
C38A C33A C34A C35A 0.7(10)
C38A C33A C32 P1 77.8(8)
C38A C37A C36A C35A -0.1(17)
C37A C36A C35A C34A -1.3(14)
C36A C35A C34A C33A 0.9(11)
C34A C33A C38A C37A -2.1(14)
C34A C33A C32 P1 -100.9(6)
C6 C1 C2 C3 1.6(7)
C6 C7 N7 Pt1 -1.6(5)
C6 C7 N7 C11 177.4(4)
C6 C7 C8 C9 179.2(4)
C7 N7 C11 C10 4.0(6)
C7 N7 C11 C12 -176.3(4)
C7 C8 C9 C10 2.7(7)
N7 C7 C8 C9 -0.8(7)
N7 C11 C12 C13 -83.0(5)
N7 C11 C12 C17 104.7(4)
C8 C7 N7 Pt1 178.5(3)
C8 C7 N7 C11 -2.6(6)
C8 C9 C10 C11 -1.3(7)
C20 C19 C18 C23 1.1(6)
C20 C19 C18 C17 -179.3(4)
C20 C21 C22 C23 -0.1(7)
C21 C22 C23 C18 1.8(7)
C21 C22 C23 C24 -176.2(4)
C9 C10 C11 N7 -2.2(7)
C9 C10 C11 C12 178.1(4)
C23 C18 C17 C12 -73.8(6)
C23 C18 C17 C16 114.3(5)
C25 P1 C24 C23 -179.8(3)
C25 P1 C32 C33A 59.7(4)
C25 C26 C27 C28 176.9(4)
C25 C26 C31 C30 -176.7(4)
C10 C11 C12 C13 96.6(5)
C10 C11 C12 C17 -75.6(5)
C27 C26 C25 P1 86.1(5)
C27 C26 C31 C30 1.6(7)
C27 C28 C29 C30 0.5(8)
C28 C29 C30 C31 -0.3(8)
C29 C30 C31 C26 -0.8(7)
C11 C12 C13 C13A 4.1(6)
C11 C12 C13 C14 -175.1(4)
C11 C12 C17 C18 3.7(6)
C11 C12 C17 C16 175.5(4)
C31 C26 C25 P1 -95.6(4)
C31 C26 C27 C28 -1.4(7)
C12 C13 C14 C15 0.3(6)
C32 P1 C24 C23 70.0(3)
C32 P1 C25 C26 -173.6(3)
C32 C33A C34 C35 175.4(6)
C32 C33A C38 C37 -174.4(8)
C32 C33A C38A C37A 179.1(9)
C32 C33A C34A C35A 179.4(6)
C13 C12 C17 C18 -168.5(4)
C13 C12 C17 C16 3.3(6)
C13 C14 C15 F15 -178.3(4)
C13 C14 C15 C16 1.9(7)
C13A C13 C14 C15 -178.8(4)
C14 C15 C16 C17 -1.5(7)
C15 C16 C17 C18 171.0(4)
C15 C16 C17 C12 -1.1(6)
F15 C15 C16 C17 178.7(4)
C17 C18 C23 C24 -3.9(6)
C17 C18 C23 C22 178.2(4)
C17 C12 C13 C13A 176.3(4)
C17 C12 C13 C14 -2.9(6)

loop_
_exptl_oxdiff_crystal_face_indexfrac_h
_exptl_oxdiff_crystal_face_indexfrac_k
_exptl_oxdiff_crystal_face_indexfrac_l
_exptl_oxdiff_crystal_face_x
_exptl_oxdiff_crystal_face_y
_exptl_oxdiff_crystal_face_z
19.0029 -17.0042 -7.9936 0.3576 -0.1739 -0.9423
-10.9918 8.9994 -28.0194 0.2991 0.7948 0.5011
-2.0116 2.0035 38.0170 -0.6199 -0.7678 0.1133
1.0116 -0.0028 -38.0172 0.6165 0.7795 -0.0098
1.9889 3.0048 37.0203 -0.5189 -0.8452 0.1385
-19.0038 -16.0110 9.9830 -0.6522 0.3209 -0.6686
17.0034 17.0110 -8.9839 0.6058 -0.3014 0.7292
-15.0021 18.0054 5.9964 -0.2408 0.1177 0.9674
